data_4081199
loop_
_publ_author_name
'Talavera, M.'
'Bola\~no, S.'
'Bravo, J.'
'Castro, J.'
'Garc\?\'ia-Font\'an, S.'
'Hermida-Ram\'on, J. M.'

_publ_section_title
;
 Formation of Indanone from an Iridanaphthalene Complex
;
_journal_issue 15
_journal_name_full Organometallics
_journal_page_first 4058
_journal_paper_doi 10.1021/om400702b
_journal_volume 32
_journal_year 2013
_chemical_formula_sum 'C63 H61 B Ir O P'
_chemical_formula_weight 1068.10
_chemical_name_systematic
; 
 ? 
;
_space_group_IT_number 14
_symmetry_cell_setting monoclinic
_symmetry_space_group_name_Hall '-P 2ybc'
_symmetry_space_group_name_H-M 'P 1 21/c 1'
_atom_sites_solution_hydrogens geom
_atom_sites_solution_primary direct
_atom_sites_solution_secondary difmap
_audit_creation_method SHELXL-97
_cell_angle_alpha 90.00
_cell_angle_beta 97.1090(10)
_cell_angle_gamma 90.00
_cell_formula_units_Z 4
_cell_length_a 11.5013(9)
_cell_length_b 18.2927(14)
_cell_length_c 25.650(2)
_cell_measurement_reflns_used 7470
_cell_measurement_temperature 293(2)
_cell_measurement_theta_max 25.94
_cell_measurement_theta_min 2.17
_cell_volume 5355.0(7)
_computing_cell_refinement 'Bruker SAINT'
_computing_data_collection 'Bruker SMART'
_computing_data_reduction 'Bruker SAINT'
_computing_structure_refinement 'SHELXL-97 (Sheldrick, 1997)'
_computing_structure_solution 'SHELXS-97 (Sheldrick, 1990)'
_diffrn_ambient_temperature 293(2)
_diffrn_measured_fraction_theta_full 0.977
_diffrn_measured_fraction_theta_max 0.977
_diffrn_measurement_device_type 'Bruker SMART 1000 CCD'
_diffrn_measurement_method '\f and \w scans'
_diffrn_radiation_monochromator graphite
_diffrn_radiation_source 'sealed tube'
_diffrn_radiation_type MoK\a
_diffrn_radiation_wavelength 0.71073
_diffrn_reflns_av_R_equivalents 0.0493
_diffrn_reflns_av_sigmaI/netI 0.0682
_diffrn_reflns_limit_h_max 15
_diffrn_reflns_limit_h_min -12
_diffrn_reflns_limit_k_max 23
_diffrn_reflns_limit_k_min -22
_diffrn_reflns_limit_l_max 32
_diffrn_reflns_limit_l_min -33
_diffrn_reflns_number 34914
_diffrn_reflns_theta_full 28.02
_diffrn_reflns_theta_max 28.02
_diffrn_reflns_theta_min 1.37
_exptl_absorpt_coefficient_mu 2.563
_exptl_absorpt_correction_T_max 0.7456
_exptl_absorpt_correction_T_min 0.5445
_exptl_absorpt_correction_type multi-scan
_exptl_crystal_colour brown
_exptl_crystal_density_diffrn 1.325
_exptl_crystal_density_method 'not measured'
_exptl_crystal_description plate
_exptl_crystal_F_000 2176
_exptl_crystal_size_max 0.54
_exptl_crystal_size_mid 0.36
_exptl_crystal_size_min 0.08
_refine_diff_density_max 1.596
_refine_diff_density_min -1.037
_refine_diff_density_rms 0.119
_refine_ls_extinction_method none
_refine_ls_goodness_of_fit_ref 0.966
_refine_ls_hydrogen_treatment mixed
_refine_ls_matrix_type full
_refine_ls_number_parameters 611
_refine_ls_number_reflns 12644
_refine_ls_number_restraints 0
_refine_ls_restrained_S_all 0.966
_refine_ls_R_factor_all 0.0609
_refine_ls_R_factor_gt 0.0355
_refine_ls_shift/su_max 0.001
_refine_ls_shift/su_mean 0.000
_refine_ls_structure_factor_coef Fsqd
_refine_ls_weighting_details 'calc w=1/[\s^2^(Fo^2^)+(0.0315P)^2^+0.0000P] where P=(Fo^2^+2Fc^2^)/3'
_refine_ls_weighting_scheme calc
_refine_ls_wR_factor_gt 0.0714
_refine_ls_wR_factor_ref 0.0784
_reflns_number_gt 8908
_reflns_number_total 12644
_reflns_threshold_expression >2sigma(I)
_cod_data_source_file om400702b_si_001.cif
_cod_data_source_block 2a.BPh4
_cod_depositor_comments
;
The following automatic conversions were performed:

'_symmetry_cell_setting' value 'Monoclinic' changed to 'monoclinic'
according to /home/saulius/struct/CIF-dictionaries/cif_core.dic
dictionary named 'cif_core.dic' version 2.4.2 from 2011-04-26.

Automatic conversion script
Id: cif_fix_values 1891 2012-01-12 08:04:46Z andrius 
;
_cod_original_sg_symbol_H-M 'P2(1)/c  '
_cod_database_code 4081199

loop_
_symmetry_equiv_pos_as_xyz
'x, y, z'
'-x, y+1/2, -z+1/2'
'-x, -y, -z'
'x, -y-1/2, z-1/2'

loop_
_atom_site_label
_atom_site_type_symbol
_atom_site_fract_x
_atom_site_fract_y
_atom_site_fract_z
_atom_site_U_iso_or_equiv
_atom_site_adp_type
_atom_site_occupancy
_atom_site_symmetry_multiplicity
_atom_site_calc_flag
_atom_site_refinement_flags
Ir Ir 0.965340(12) 0.742164(7) 0.343018(5) 0.01859(5) Uani 1 1 d .
C1 C 1.1458(3) 0.7073(2) 0.32831(15) 0.0249(8) Uani 1 1 d .
C2 C 1.1537(3) 0.7770(2) 0.35339(16) 0.0279(9) Uani 1 1 d .
C3 C 1.0926(3) 0.8291(2) 0.31838(15) 0.0242(8) Uani 1 1 d .
C4 C 1.0455(3) 0.7912(2) 0.27240(15) 0.0264(9) Uani 1 1 d .
C5 C 1.0794(3) 0.7157(2) 0.27780(15) 0.0249(8) Uani 1 1 d .
C6 C 1.2068(3) 0.6383(2) 0.34842(17) 0.0347(10) Uani 1 1 d .
H6A H 1.1571 0.5971 0.3388 0.052 Uiso 1 1 calc R
H6B H 1.2236 0.6407 0.3860 0.052 Uiso 1 1 calc R
H6C H 1.2787 0.6330 0.3333 0.052 Uiso 1 1 calc R
C7 C 1.2250(4) 0.7952(2) 0.40490(16) 0.0373(10) Uani 1 1 d .
H7A H 1.2274 0.7536 0.4278 0.056 Uiso 1 1 calc R
H7B H 1.1898 0.8357 0.4209 0.056 Uiso 1 1 calc R
H7C H 1.3032 0.8079 0.3989 0.056 Uiso 1 1 calc R
C8 C 1.0963(4) 0.9108(2) 0.32533(18) 0.0369(10) Uani 1 1 d .
H8A H 1.1721 0.9287 0.3194 0.055 Uiso 1 1 calc R
H8B H 1.0821 0.9229 0.3604 0.055 Uiso 1 1 calc R
H8C H 1.0373 0.9330 0.3006 0.055 Uiso 1 1 calc R
C9 C 0.9891(4) 0.8256(2) 0.22252(15) 0.0330(10) Uani 1 1 d .
H9A H 0.9481 0.8690 0.2307 0.049 Uiso 1 1 calc R
H9B H 0.9348 0.7917 0.2042 0.049 Uiso 1 1 calc R
H9C H 1.0483 0.8380 0.2007 0.049 Uiso 1 1 calc R
C10 C 1.0689(4) 0.6604(2) 0.23422(16) 0.0353(10) Uani 1 1 d .
H10A H 1.1201 0.6736 0.2089 0.053 Uiso 1 1 calc R
H10B H 0.9895 0.6592 0.2175 0.053 Uiso 1 1 calc R
H10C H 1.0902 0.6130 0.2484 0.053 Uiso 1 1 calc R
C11 C 0.9350(3) 0.78038(19) 0.41169(14) 0.0228(8) Uani 1 1 d .
C12 C 0.8994(3) 0.74249(19) 0.45558(14) 0.0232(8) Uani 1 1 d .
H12 H 0.8912 0.7698 0.4855 0.028 Uiso 1 1 calc R
C13 C 0.8762(3) 0.66970(19) 0.45744(14) 0.0207(8) Uani 1 1 d .
O1 O 0.9622(2) 0.85144(13) 0.41860(10) 0.0313(7) Uani 1 1 d .
C14 C 0.9647(5) 0.8873(2) 0.46916(16) 0.0495(14) Uani 1 1 d .
H14A H 0.8872 0.8880 0.4794 0.074 Uiso 1 1 calc R
H14B H 0.9923 0.9365 0.4666 0.074 Uiso 1 1 calc R
H14C H 1.0162 0.8611 0.4950 0.074 Uiso 1 1 calc R
C21 C 0.8776(3) 0.61889(18) 0.41392(14) 0.0200(8) Uani 1 1 d .
C22 C 0.9145(3) 0.63935(18) 0.36499(14) 0.0198(8) Uani 1 1 d .
C23 C 0.9086(3) 0.58352(19) 0.32706(15) 0.0260(9) Uani 1 1 d .
H23 H 0.9353 0.5939 0.2951 0.031 Uiso 1 1 calc R
C24 C 0.8657(3) 0.5144(2) 0.33428(16) 0.0294(9) Uani 1 1 d .
H24 H 0.8628 0.4801 0.3074 0.035 Uiso 1 1 calc R
C25 C 0.8268(4) 0.4959(2) 0.38155(17) 0.0348(10) Uani 1 1 d .
H25 H 0.7967 0.4497 0.3867 0.042 Uiso 1 1 calc R
C26 C 0.8338(3) 0.54769(19) 0.42054(16) 0.0276(9) Uani 1 1 d .
H26 H 0.8088 0.5355 0.4525 0.033 Uiso 1 1 calc R
C31 C 0.8467(3) 0.64232(19) 0.50908(14) 0.0223(8) Uani 1 1 d .
C32 C 0.9130(3) 0.58842(19) 0.53696(15) 0.0280(9) Uani 1 1 d .
H32 H 0.9769 0.5684 0.5231 0.034 Uiso 1 1 calc R
C33 C 0.8855(4) 0.5641(2) 0.58496(16) 0.0362(10) Uani 1 1 d .
H33 H 0.9302 0.5275 0.6028 0.043 Uiso 1 1 calc R
C34 C 0.7914(4) 0.5942(2) 0.60666(16) 0.0405(11) Uani 1 1 d .
H34 H 0.7729 0.5779 0.6390 0.049 Uiso 1 1 calc R
C35 C 0.7255(4) 0.6485(2) 0.57976(17) 0.0395(11) Uani 1 1 d .
H35 H 0.6624 0.6691 0.5939 0.047 Uiso 1 1 calc R
C36 C 0.7543(3) 0.6727(2) 0.53097(16) 0.0317(9) Uani 1 1 d .
H36 H 0.7104 0.7097 0.5132 0.038 Uiso 1 1 calc R
P1 P 0.77301(8) 0.75364(5) 0.30728(4) 0.02178(19) Uani 1 1 d .
C41 C 0.7366(3) 0.6981(2) 0.24902(15) 0.0295(9) Uani 1 1 d .
H41A H 0.7616 0.6487 0.2563 0.044 Uiso 1 1 calc R
H41B H 0.7756 0.7173 0.2209 0.044 Uiso 1 1 calc R
H41C H 0.6534 0.6991 0.2389 0.044 Uiso 1 1 calc R
C51 C 0.6669(3) 0.7276(2) 0.35101(15) 0.0262(9) Uani 1 1 d .
C52 C 0.6307(4) 0.7780(2) 0.38644(17) 0.0357(10) Uani 1 1 d .
H52 H 0.6579 0.8259 0.3864 0.043 Uiso 1 1 calc R
C53 C 0.5548(4) 0.7575(3) 0.42170(19) 0.0459(12) Uani 1 1 d .
H53 H 0.5306 0.7917 0.4449 0.055 Uiso 1 1 calc R
C54 C 0.5152(4) 0.6871(3) 0.4224(2) 0.0507(14) Uani 1 1 d .
H54 H 0.4641 0.6736 0.4462 0.061 Uiso 1 1 calc R
C55 C 0.5502(4) 0.6365(3) 0.3887(2) 0.0452(12) Uani 1 1 d .
H55 H 0.5244 0.5884 0.3900 0.054 Uiso 1 1 calc R
C56 C 0.6248(3) 0.6568(2) 0.35215(17) 0.0348(10) Uani 1 1 d .
H56 H 0.6463 0.6225 0.3284 0.042 Uiso 1 1 calc R
C61 C 0.7280(3) 0.84520(19) 0.28418(15) 0.0238(8) Uani 1 1 d .
C62 C 0.6376(3) 0.8552(2) 0.24369(16) 0.0319(9) Uani 1 1 d .
H62 H 0.5962 0.8149 0.2292 0.038 Uiso 1 1 calc R
C63 C 0.6084(4) 0.9244(2) 0.22458(18) 0.0399(11) Uani 1 1 d .
H63 H 0.5485 0.9306 0.1971 0.048 Uiso 1 1 calc R
C64 C 0.6694(4) 0.9841(2) 0.24679(18) 0.0403(11) Uani 1 1 d .
H64 H 0.6505 1.0306 0.2337 0.048 Uiso 1 1 calc R
C65 C 0.7565(4) 0.9761(2) 0.28740(18) 0.0393(11) Uani 1 1 d .
H65 H 0.7957 1.0169 0.3024 0.047 Uiso 1 1 calc R
C66 C 0.7863(4) 0.9066(2) 0.30637(16) 0.0315(9) Uani 1 1 d .
H66 H 0.8458 0.9010 0.3341 0.038 Uiso 1 1 calc R
B B 1.3019(4) 0.7685(2) 0.60006(17) 0.0251(9) Uani 1 1 d .
C11B C 1.3336(3) 0.75143(19) 0.66304(14) 0.0244(8) Uani 1 1 d .
C12B C 1.3772(3) 0.8070(2) 0.69812(17) 0.0322(10) Uani 1 1 d .
H12B H 1.3917 0.8527 0.6844 0.039 Uiso 1 1 calc R
C13B C 1.3994(4) 0.7973(2) 0.75165(17) 0.0368(11) Uani 1 1 d .
H13B H 1.4300 0.8353 0.7731 0.044 Uiso 1 1 calc R
C14B C 1.3759(3) 0.7308(3) 0.77306(17) 0.0401(11) Uani 1 1 d .
H14D H 1.3906 0.7238 0.8092 0.048 Uiso 1 1 calc R
C15B C 1.3307(4) 0.6747(2) 0.74113(17) 0.0375(10) Uani 1 1 d .
H15B H 1.3138 0.6298 0.7554 0.045 Uiso 1 1 calc R
C16B C 1.3104(3) 0.6861(2) 0.68696(16) 0.0318(9) Uani 1 1 d .
H16B H 1.2797 0.6477 0.6658 0.038 Uiso 1 1 calc R
C21B C 1.1755(3) 0.81134(19) 0.59654(14) 0.0242(8) Uani 1 1 d .
C22B C 1.1670(3) 0.8874(2) 0.59960(15) 0.0291(9) Uani 1 1 d .
H22B H 1.2345 0.9153 0.5992 0.035 Uiso 1 1 calc R
C23B C 1.0693(3) 0.7739(2) 0.59640(15) 0.0300(9) Uani 1 1 d .
H23B H 1.0695 0.7232 0.5940 0.036 Uiso 1 1 calc R
C24B C 0.9625(3) 0.8097(2) 0.59969(15) 0.0350(10) Uani 1 1 d .
H24B H 0.8941 0.7826 0.5999 0.042 Uiso 1 1 calc R
C25B C 0.9585(4) 0.8842(2) 0.60253(16) 0.0376(11) Uani 1 1 d .
H25B H 0.8878 0.9083 0.6040 0.045 Uiso 1 1 calc R
C26B C 1.0612(4) 0.9228(2) 0.60321(16) 0.0356(10) Uani 1 1 d .
H26B H 1.0600 0.9735 0.6061 0.043 Uiso 1 1 calc R
C31B C 1.2985(3) 0.69265(19) 0.56475(14) 0.0240(8) Uani 1 1 d .
C32B C 1.2134(4) 0.6753(2) 0.52331(15) 0.0300(9) Uani 1 1 d .
H32B H 1.1498 0.7067 0.5160 0.036 Uiso 1 1 calc R
C33B C 1.2188(4) 0.6133(2) 0.49218(16) 0.0377(10) Uani 1 1 d .
H33B H 1.1581 0.6029 0.4658 0.045 Uiso 1 1 calc R
C34B C 1.3144(4) 0.5672(2) 0.50065(18) 0.0416(12) Uani 1 1 d .
H34B H 1.3206 0.5267 0.4792 0.050 Uiso 1 1 calc R
C35B C 1.4001(4) 0.5825(2) 0.54129(19) 0.0411(11) Uani 1 1 d .
H35B H 1.4644 0.5515 0.5479 0.049 Uiso 1 1 calc R
C36B C 1.3919(4) 0.6432(2) 0.57238(16) 0.0308(9) Uani 1 1 d .
H36B H 1.4512 0.6517 0.5998 0.037 Uiso 1 1 calc R
C41B C 1.4050(4) 0.81746(19) 0.57832(16) 0.0283(9) Uani 1 1 d .
C42B C 1.3847(4) 0.8642(2) 0.53521(18) 0.0412(11) Uani 1 1 d .
H42B H 1.3081 0.8703 0.5194 0.049 Uiso 1 1 calc R
C43B C 1.4739(5) 0.9022(3) 0.5148(2) 0.0595(15) Uani 1 1 d .
H43B H 1.4556 0.9337 0.4864 0.071 Uiso 1 1 calc R
C44B C 1.5877(5) 0.8936(3) 0.5360(3) 0.0720(19) Uani 1 1 d .
H44B H 1.6473 0.9186 0.5222 0.086 Uiso 1 1 calc R
C45B C 1.6126(5) 0.8478(3) 0.5778(3) 0.0620(16) Uani 1 1 d .
H45B H 1.6900 0.8411 0.5925 0.074 Uiso 1 1 calc R
C46B C 1.5232(4) 0.8107(2) 0.5987(2) 0.0424(11) Uani 1 1 d .
H46B H 1.5429 0.7802 0.6274 0.051 Uiso 1 1 calc R

loop_
_atom_site_aniso_label
_atom_site_aniso_U_11
_atom_site_aniso_U_22
_atom_site_aniso_U_33
_atom_site_aniso_U_23
_atom_site_aniso_U_13
_atom_site_aniso_U_12
Ir 0.01860(7) 0.02222(7) 0.01504(7) 0.00017(6) 0.00246(5) -0.00161(6)
C1 0.0179(19) 0.034(2) 0.025(2) 0.0058(17) 0.0092(16) -0.0024(16)
C2 0.0180(19) 0.038(2) 0.028(2) 0.0049(17) 0.0042(16) -0.0025(16)
C3 0.021(2) 0.032(2) 0.021(2) 0.0024(16) 0.0078(16) -0.0064(16)
C4 0.024(2) 0.035(2) 0.022(2) 0.0055(17) 0.0073(16) 0.0006(16)
C5 0.021(2) 0.036(2) 0.018(2) 0.0007(16) 0.0069(16) 0.0002(16)
C6 0.025(2) 0.043(2) 0.037(3) 0.005(2) 0.0084(19) 0.0086(18)
C7 0.029(2) 0.049(3) 0.032(3) 0.002(2) -0.0038(19) -0.0084(19)
C8 0.036(3) 0.030(2) 0.046(3) 0.0022(19) 0.013(2) -0.0076(18)
C9 0.036(2) 0.040(2) 0.024(2) 0.0095(18) 0.0045(18) 0.0016(18)
C10 0.040(3) 0.042(2) 0.027(2) 0.0004(19) 0.014(2) -0.0003(19)
C11 0.0225(19) 0.0234(18) 0.021(2) -0.0030(15) -0.0022(15) -0.0036(15)
C12 0.0259(19) 0.0278(19) 0.0160(18) -0.0006(15) 0.0032(14) 0.0003(16)
C13 0.0168(19) 0.0263(19) 0.019(2) 0.0041(15) 0.0029(15) 0.0001(14)
O1 0.0513(19) 0.0246(14) 0.0185(15) -0.0040(11) 0.0060(13) -0.0076(12)
C14 0.097(4) 0.026(2) 0.025(3) -0.0075(18) 0.010(3) -0.016(2)
C21 0.0178(19) 0.0227(18) 0.019(2) 0.0031(15) -0.0007(15) 0.0019(14)
C22 0.0163(18) 0.0232(18) 0.020(2) -0.0001(15) 0.0032(15) 0.0012(14)
C23 0.034(2) 0.028(2) 0.015(2) -0.0010(15) 0.0029(17) 0.0062(17)
C24 0.035(2) 0.026(2) 0.028(2) -0.0076(16) 0.0044(18) 0.0026(17)
C25 0.042(3) 0.021(2) 0.040(3) -0.0006(18) 0.002(2) -0.0045(18)
C26 0.028(2) 0.029(2) 0.026(2) 0.0025(16) 0.0045(17) -0.0030(16)
C31 0.022(2) 0.0247(19) 0.020(2) 0.0001(15) 0.0029(15) -0.0039(15)
C32 0.027(2) 0.032(2) 0.025(2) 0.0040(17) 0.0040(17) -0.0022(17)
C33 0.035(3) 0.044(2) 0.028(2) 0.0131(19) 0.002(2) -0.0005(19)
C34 0.046(3) 0.057(3) 0.020(2) 0.010(2) 0.010(2) -0.013(2)
C35 0.035(3) 0.048(3) 0.039(3) 0.001(2) 0.020(2) -0.002(2)
C36 0.030(2) 0.038(2) 0.027(2) 0.0045(18) 0.0056(18) 0.0032(18)
P1 0.0202(4) 0.0244(5) 0.0203(5) -0.0001(4) 0.0011(4) -0.0014(4)
C41 0.029(2) 0.035(2) 0.024(2) -0.0067(17) 0.0016(17) -0.0019(17)
C51 0.0159(18) 0.034(2) 0.027(2) 0.0080(17) -0.0045(15) -0.0017(15)
C52 0.029(2) 0.044(2) 0.034(3) 0.0001(19) 0.0051(19) -0.0001(18)
C53 0.029(2) 0.073(4) 0.037(3) 0.001(3) 0.0090(19) 0.002(2)
C54 0.021(2) 0.086(4) 0.045(3) 0.033(3) 0.006(2) 0.000(2)
C55 0.026(2) 0.049(3) 0.059(3) 0.024(3) -0.001(2) -0.007(2)
C56 0.022(2) 0.038(2) 0.042(3) 0.011(2) -0.0052(19) -0.0013(17)
C61 0.022(2) 0.0258(19) 0.025(2) 0.0018(16) 0.0058(16) 0.0008(15)
C62 0.030(2) 0.034(2) 0.031(2) 0.0023(18) 0.0015(18) -0.0016(17)
C63 0.039(3) 0.043(3) 0.036(3) 0.008(2) 0.000(2) 0.007(2)
C64 0.050(3) 0.032(2) 0.041(3) 0.012(2) 0.013(2) 0.009(2)
C65 0.044(3) 0.032(2) 0.042(3) 0.001(2) 0.008(2) -0.0052(19)
C66 0.035(2) 0.029(2) 0.030(2) 0.0004(17) 0.0028(19) -0.0004(17)
B 0.028(2) 0.024(2) 0.024(2) -0.0024(17) 0.0034(18) -0.0037(18)
C11B 0.0182(17) 0.030(2) 0.0249(19) -0.0040(16) 0.0033(14) 0.0018(16)
C12B 0.027(2) 0.034(2) 0.035(3) -0.0041(18) -0.0029(18) 0.0052(17)
C13B 0.031(2) 0.047(3) 0.031(3) -0.012(2) -0.0001(19) 0.011(2)
C14B 0.024(2) 0.070(3) 0.026(2) 0.004(2) 0.0016(17) 0.016(2)
C15B 0.035(3) 0.045(3) 0.033(3) 0.009(2) 0.011(2) 0.003(2)
C16B 0.031(2) 0.037(2) 0.027(2) -0.0018(18) 0.0031(18) -0.0045(18)
C21B 0.027(2) 0.030(2) 0.015(2) -0.0002(15) 0.0001(16) 0.0009(16)
C22B 0.030(2) 0.036(2) 0.020(2) -0.0025(17) -0.0042(17) -0.0017(17)
C23B 0.032(2) 0.036(2) 0.022(2) -0.0027(17) 0.0036(17) -0.0026(17)
C24B 0.026(2) 0.058(3) 0.021(2) -0.0037(19) 0.0028(18) -0.0018(19)
C25B 0.028(2) 0.054(3) 0.029(3) -0.003(2) -0.0001(19) 0.014(2)
C26B 0.045(3) 0.034(2) 0.026(2) -0.0038(18) -0.003(2) 0.0106(19)
C31B 0.026(2) 0.0278(19) 0.019(2) 0.0023(15) 0.0088(16) -0.0081(16)
C32B 0.033(2) 0.037(2) 0.021(2) -0.0001(17) 0.0101(17) -0.0085(18)
C33B 0.048(3) 0.043(2) 0.023(2) -0.0053(19) 0.010(2) -0.017(2)
C34B 0.057(3) 0.034(2) 0.040(3) -0.013(2) 0.030(2) -0.018(2)
C35B 0.045(3) 0.035(2) 0.047(3) 0.001(2) 0.020(2) -0.001(2)
C36B 0.034(2) 0.029(2) 0.031(2) 0.0018(17) 0.0106(19) -0.0043(17)
C41B 0.035(2) 0.0200(19) 0.031(2) -0.0056(16) 0.0081(19) -0.0030(16)
C42B 0.058(3) 0.035(2) 0.034(3) -0.0048(19) 0.020(2) -0.012(2)
C43B 0.091(5) 0.048(3) 0.048(3) -0.004(2) 0.038(3) -0.020(3)
C44B 0.073(4) 0.052(3) 0.103(5) -0.018(3) 0.060(4) -0.030(3)
C45B 0.041(3) 0.052(3) 0.099(5) -0.018(3) 0.035(3) -0.010(2)
C46B 0.033(3) 0.035(2) 0.063(3) -0.007(2) 0.019(2) -0.0034(19)

loop_
_atom_type_symbol
_atom_type_description
_atom_type_scat_dispersion_real
_atom_type_scat_dispersion_imag
_atom_type_scat_source
C C 0.0033 0.0016 'International Tables Vol C Tables 4.2.6.8 and 6.1.1.4'
H H 0.0000 0.0000 'International Tables Vol C Tables 4.2.6.8 and 6.1.1.4'
B B 0.0013 0.0007 'International Tables Vol C Tables 4.2.6.8 and 6.1.1.4'
O O 0.0106 0.0060 'International Tables Vol C Tables 4.2.6.8 and 6.1.1.4'
P P 0.1023 0.0942 'International Tables Vol C Tables 4.2.6.8 and 6.1.1.4'
Ir Ir -1.4442 7.9887 'International Tables Vol C Tables 4.2.6.8 and 6.1.1.4'

loop_
_geom_angle_atom_site_label_1
_geom_angle_atom_site_label_2
_geom_angle_atom_site_label_3
_geom_angle
C11 Ir C22 89.52(14)
C11 Ir C2 93.94(15)
C22 Ir C2 121.85(13)
C11 Ir C1 121.42(14)
C22 Ir C1 94.93(13)
C2 Ir C1 37.03(13)
C11 Ir P1 93.21(10)
C22 Ir P1 84.32(10)
C2 Ir P1 152.88(10)
C1 Ir P1 145.37(10)
C11 Ir C5 155.02(14)
C22 Ir C5 102.26(14)
C2 Ir C5 61.11(14)
C1 Ir C5 36.58(13)
P1 Ir C5 109.67(9)
C11 Ir C3 100.93(14)
C22 Ir C3 156.04(13)
C2 Ir C3 36.73(13)
C1 Ir C3 61.21(13)
P1 Ir C3 116.16(9)
C5 Ir C3 60.48(13)
C11 Ir C4 134.09(14)
C22 Ir C4 136.04(14)
C2 Ir C4 60.64(14)
C1 Ir C4 60.84(13)
P1 Ir C4 96.29(10)
C5 Ir C4 36.32(13)
C3 Ir C4 35.75(13)
C2 C1 C5 108.1(3)
C2 C1 C6 126.5(3)
C5 C1 C6 125.1(4)
C2 C1 Ir 71.3(2)
C5 C1 Ir 73.8(2)
C6 C1 Ir 125.6(3)
C1 C2 C3 108.3(3)
C1 C2 C7 126.3(3)
C3 C2 C7 125.1(4)
C1 C2 Ir 71.7(2)
C3 C2 Ir 73.9(2)
C7 C2 Ir 125.5(3)
C4 C3 C2 107.7(3)
C4 C3 C8 125.9(3)
C2 C3 C8 125.6(3)
C4 C3 Ir 72.5(2)
C2 C3 Ir 69.4(2)
C8 C3 Ir 131.6(3)
C3 C4 C5 108.6(3)
C3 C4 C9 125.9(3)
C5 C4 C9 124.6(3)
C3 C4 Ir 71.7(2)
C5 C4 Ir 71.4(2)
C9 C4 Ir 131.2(3)
C1 C5 C4 107.4(3)
C1 C5 C10 126.0(3)
C4 C5 C10 125.4(3)
C1 C5 Ir 69.7(2)
C4 C5 Ir 72.3(2)
C10 C5 Ir 133.0(3)
O1 C11 C12 116.8(3)
O1 C11 Ir 113.5(3)
C12 C11 Ir 129.4(3)
C13 C12 C11 125.5(3)
C12 C13 C21 125.3(3)
C12 C13 C31 115.2(3)
C21 C13 C31 119.4(3)
C11 O2 C14 122.3(3)
C26 C21 C22 119.8(3)
C26 C21 C13 117.3(3)
C22 C21 C13 122.8(3)
C23 C22 C21 115.1(3)
C23 C22 Ir 117.6(3)
C21 C22 Ir 127.2(3)
C24 C23 C22 124.1(4)
C23 C24 C25 120.1(4)
C26 C25 C24 118.3(4)
C25 C26 C21 122.5(4)
C36 C31 C32 118.6(4)
C36 C31 C13 119.8(3)
C32 C31 C13 121.6(3)
C33 C32 C31 121.0(4)
C32 C33 C34 120.3(4)
C35 C34 C33 119.4(4)
C34 C35 C36 119.8(4)
C31 C36 C35 121.0(4)
C41 P1 C51 104.92(18)
C41 P1 C61 102.61(17)
C51 P1 C61 104.76(17)
C41 P1 Ir 112.99(13)
C51 P1 Ir 114.59(11)
C61 P1 Ir 115.65(12)
C56 C51 C52 118.1(4)
C56 C51 P1 121.4(3)
C52 C51 P1 120.4(3)
C53 C52 C51 120.7(4)
C54 C53 C52 120.1(5)
C55 C54 C53 120.5(5)
C54 C55 C56 120.0(4)
C51 C56 C55 120.6(4)
C62 C61 C66 118.5(3)
C62 C61 P1 121.3(3)
C66 C61 P1 120.2(3)
C63 C62 C61 120.8(4)
C64 C63 C62 119.3(4)
C65 C64 C63 121.2(4)
C64 C65 C66 119.6(4)
C65 C66 C61 120.6(4)
C41B B C11B 110.9(3)
C41B B C21B 113.1(3)
C11B B C21B 103.4(3)
C41B B C31B 104.0(3)
C11B B C31B 111.5(3)
C21B B C31B 114.1(3)
C16B C11B C12B 114.4(4)
C16B C11B B 124.7(3)
C12B C11B B 120.7(3)
C13B C12B C11B 123.5(4)
C14B C13B C12B 119.4(4)
C15B C14B C13B 120.1(4)
C14B C15B C16B 119.1(4)
C11B C16B C15B 123.6(4)
C22B C21B C23B 114.9(4)
C22B C21B B 122.6(3)
C23B C21B B 122.2(3)
C26B C22B C21B 122.3(4)
C21B C23B C24B 122.8(4)
C25B C24B C23B 120.3(4)
C24B C25B C26B 118.6(4)
C25B C26B C22B 121.1(4)
C32B C31B C36B 114.5(4)
C32B C31B B 125.2(3)
C36B C31B B 120.0(3)
C31B C32B C33B 123.1(4)
C34B C33B C32B 119.9(4)
C35B C34B C33B 118.6(4)
C34B C35B C36B 120.6(4)
C35B C36B C31B 123.2(4)
C42B C41B C46B 114.2(4)
C42B C41B B 123.2(4)
C46B C41B B 122.3(4)
C41B C42B C43B 123.0(5)
C44B C43B C42B 120.4(5)
C45B C44B C43B 119.0(5)
C44B C45B C46B 120.5(5)
C45B C46B C41B 122.9(5)

loop_
_geom_bond_atom_site_label_1
_geom_bond_atom_site_label_2
_geom_bond_distance
Ir C11 1.966(4)
Ir C22 2.068(3)
Ir C2 2.242(4)
Ir C1 2.248(4)
Ir P1 2.2968(9)
Ir C5 2.302(4)
Ir C3 2.302(3)
Ir C4 2.313(4)
C1 C2 1.426(5)
C1 C5 1.429(5)
C1 C6 1.504(5)
C2 C3 1.433(5)
C2 C7 1.504(5)
C3 C4 1.417(5)
C3 C8 1.505(5)
C4 C5 1.438(5)
C4 C9 1.499(5)
C5 C10 1.501(5)
C11 O1 1.344(4)
C11 C12 1.425(5)
C12 C13 1.360(5)
C13 C21 1.454(5)
C13 C31 1.494(5)
O1 C14 1.450(5)
C21 C26 1.414(5)
C21 C22 1.424(5)
C22 C23 1.407(5)
C23 C24 1.378(5)
C24 C25 1.385(6)
C25 C26 1.372(5)
C31 C36 1.379(5)
C31 C32 1.389(5)
C32 C33 1.382(5)
C33 C34 1.391(6)
C34 C35 1.381(6)
C35 C36 1.405(6)
P1 C41 1.812(4)
P1 C51 1.820(4)
P1 C61 1.830(4)
C51 C56 1.384(5)
C51 C52 1.394(6)
C52 C53 1.385(6)
C53 C54 1.368(6)
C54 C55 1.361(7)
C55 C56 1.398(6)
C61 C62 1.387(5)
C61 C66 1.394(5)
C62 C63 1.383(5)
C63 C64 1.382(6)
C64 C65 1.361(6)
C65 C66 1.389(5)
B C41B 1.638(6)
B C11B 1.641(6)
B C21B 1.645(6)
B C31B 1.654(5)
C11B C16B 1.384(5)
C11B C12B 1.408(5)
C12B C13B 1.377(6)
C13B C14B 1.374(6)
C14B C15B 1.374(6)
C15B C16B 1.396(6)
C21B C22B 1.397(5)
C21B C23B 1.399(5)
C22B C26B 1.392(5)
C23B C24B 1.404(5)
C24B C25B 1.365(6)
C25B C26B 1.375(6)
C31B C32B 1.389(5)
C31B C36B 1.400(5)
C32B C33B 1.394(5)
C33B C34B 1.381(6)
C34B C35B 1.372(6)
C35B C36B 1.377(5)
C41B C42B 1.394(6)
C41B C46B 1.400(6)
C42B C43B 1.394(6)
C43B C44B 1.363(8)
C44B C45B 1.363(8)
C45B C46B 1.393(6)
